data_4512163
loop_
_publ_author_name
'Zar\;eba, Jan K.'
'Bia\/lek, Micha\/l J.'
'Janczak, Jan'
'Zo\'n, Jerzy'
'Dobosz, Agnieszka'

_publ_section_title
;
 Extending the Family of Tetrahedral Tectons: Phenyl Embraces in
 Supramolecular Polymers of Tetraphenylmethane-based Tetraphosphonic Acid
 Templated by Organic Bases
;
_journal_issue 11
_journal_name_full 'Crystal Growth &amp; Design'
_journal_page_first 6143
_journal_paper_doi 10.1021/cg501348g
_journal_volume 14
_journal_year 2014
_chemical_formula_moiety 'C50 H41 O24 P8, 6(C7 H11 N2), 9(H2 O), H3 O'
_chemical_formula_sum 'C92 H128 N12 O34 P8'
_chemical_formula_weight 2193.82
_chemical_name_systematic
; 
 ? 
;
_space_group_IT_number 15
_symmetry_cell_setting monoclinic
_symmetry_space_group_name_Hall '-C 2yc'
_symmetry_space_group_name_H-M 'C 1 2/c 1'
_atom_sites_solution_hydrogens geom
_atom_sites_solution_primary direct
_atom_sites_solution_secondary difmap
_audit_creation_method SHELXL-97
_cell_angle_alpha 90.00
_cell_angle_beta 90.449(6)
_cell_angle_gamma 90.00
_cell_formula_units_Z 4
_cell_length_a 28.5639(15)
_cell_length_b 14.5854(5)
_cell_length_c 24.8546(10)
_cell_measurement_reflns_used 2867
_cell_measurement_temperature 295(2)
_cell_measurement_theta_max 27.50
_cell_measurement_theta_min 2.68
_cell_volume 10354.5(8)
_computing_cell_refinement
;
Oxford Diffraction Poland (2006). CrysAlis Red, Version
171.32.6, Wroc\/law, Poland
;
_computing_data_collection
;
Oxford Diffraction Poland (2006). CrysAlis CCD, Version
171.32.6, Wroc\/law, Poland
;
_computing_data_reduction
;
Oxford Diffraction Poland (2006). CrysAlis Reed, Version
171.32.6, Wroc\/law, Poland
;
_computing_molecular_graphics
;
Brandenburg & Putz (2006). Diamond 3.0. Crystal and Molecular
Structure Visualisation, University of Bonn, Germany
;
_computing_publication_material 'SHELXL-97 (Sheldrick, 1997)'
_computing_structure_refinement 'SHELXL-97 (Sheldrick, 1997)'
_computing_structure_solution 'SHELXS-97 (Sheldrick, 1990)'
_diffrn_ambient_temperature 295(2)
_diffrn_detector_area_resol_mean '1024x1024 with blocks 2x2'
_diffrn_measured_fraction_theta_full 0.999
_diffrn_measured_fraction_theta_max 0.999
_diffrn_measurement_device_type 'KUMA KM-4 with area CCD detector'
_diffrn_measurement_method \w-scan
_diffrn_radiation_monochromator graphite
_diffrn_radiation_source 'fine-focus sealed tube'
_diffrn_radiation_type MoK\a
_diffrn_radiation_wavelength 0.71073
_diffrn_reflns_av_R_equivalents 0.0709
_diffrn_reflns_av_sigmaI/netI 0.0646
_diffrn_reflns_limit_h_max 37
_diffrn_reflns_limit_h_min -37
_diffrn_reflns_limit_k_max 18
_diffrn_reflns_limit_k_min -18
_diffrn_reflns_limit_l_max 27
_diffrn_reflns_limit_l_min -32
_diffrn_reflns_number 67381
_diffrn_reflns_theta_full 27.50
_diffrn_reflns_theta_max 27.50
_diffrn_reflns_theta_min 2.68
_exptl_absorpt_coefficient_mu 0.222
_exptl_absorpt_correction_T_max 0.9684
_exptl_absorpt_correction_T_min 0.9371
_exptl_absorpt_correction_type numerical
_exptl_absorpt_process_details
;
Oxford Diffraction Poland (2006). CrysAlis Red, Version
171.32.6, Wroc\/law, Poland
;
_exptl_crystal_colour colourless
_exptl_crystal_density_diffrn 1.407
_exptl_crystal_density_meas 1.40
_exptl_crystal_density_method floatation
_exptl_crystal_description parallelepiped
_exptl_crystal_F_000 4624
_exptl_crystal_size_max 0.32
_exptl_crystal_size_mid 0.27
_exptl_crystal_size_min 0.17
_refine_diff_density_max 0.386
_refine_diff_density_min -0.334
_refine_diff_density_rms 0.067
_refine_ls_extinction_method none
_refine_ls_goodness_of_fit_ref 1.056
_refine_ls_hydrogen_treatment mixed
_refine_ls_matrix_type full
_refine_ls_number_parameters 669
_refine_ls_number_reflns 11864
_refine_ls_number_restraints 0
_refine_ls_restrained_S_all 1.056
_refine_ls_R_factor_all 0.1349
_refine_ls_R_factor_gt 0.0723
_refine_ls_shift/su_max 0.001
_refine_ls_shift/su_mean 0.000
_refine_ls_structure_factor_coef Fsqd
_refine_ls_weighting_details 'calc w=1/[\s^2^(Fo^2^)+(0.0700P)^2^] where P=(Fo^2^+2Fc^2^)/3'
_refine_ls_weighting_scheme calc
_refine_ls_wR_factor_gt 0.1337
_refine_ls_wR_factor_ref 0.1650
_reflns_number_gt 6734
_reflns_number_total 11864
_reflns_threshold_expression I>2\s(I)
_cod_data_source_file cg501348g_si_002.cif
_cod_data_source_block Adduct4
_cod_depositor_comments 'Adding full bibliography for 4512161--4512166.cif.'
_cod_original_sg_symbol_H-M 'C 2/c'
_cod_database_code 4512163

loop_
_symmetry_equiv_pos_as_xyz
'x, y, z'
'-x, y, -z+1/2'
'x+1/2, y+1/2, z'
'-x+1/2, y+1/2, -z+1/2'
'-x, -y, -z'
'x, -y, z-1/2'
'-x+1/2, -y+1/2, -z'
'x+1/2, -y+1/2, z-1/2'

loop_
_atom_site_label
_atom_site_type_symbol
_atom_site_fract_x
_atom_site_fract_y
_atom_site_fract_z
_atom_site_U_iso_or_equiv
_atom_site_adp_type
_atom_site_occupancy
_atom_site_symmetry_multiplicity
_atom_site_calc_flag
_atom_site_refinement_flags
P11 P 0.27527(4) 0.64473(7) 0.55052(4) 0.0359(3) Uani 1 1 d .
O11 O 0.29290(10) 0.61782(19) 0.60508(10) 0.0446(7) Uani 1 1 d .
O12 O 0.22594(9) 0.67947(19) 0.54775(11) 0.0457(8) Uani 1 1 d .
O13 O 0.30875(9) 0.71887(19) 0.52788(11) 0.0470(8) Uani 1 1 d .
H13O H 0.2997 0.7345 0.4979 0.070 Uiso 1 1 calc R
P21 P 0.39436(4) 0.43861(8) 0.18316(5) 0.0429(3) Uani 1 1 d .
O21 O 0.44571(9) 0.4259(2) 0.19099(12) 0.0559(9) Uani 1 1 d .
O22 O 0.37848(11) 0.5327(2) 0.16880(12) 0.0564(9) Uani 1 1 d .
O23 O 0.37947(11) 0.3659(2) 0.14023(11) 0.0541(8) Uani 1 1 d .
H23O H 0.3508 0.3649 0.1375 0.081 Uiso 1 1 calc R
P31 P 0.08641(4) 0.26139(8) 0.35465(5) 0.0477(3) Uani 1 1 d .
O31 O 0.06294(10) 0.3208(2) 0.39535(13) 0.0633(9) Uani 1 1 d .
O32 O 0.07550(10) 0.2821(2) 0.29616(13) 0.0659(10) Uani 1 1 d .
O33 O 0.07399(10) 0.1617(2) 0.36900(12) 0.0568(9) Uani 1 1 d .
H33O H 0.0863 0.1269 0.3474 0.085 Uiso 1 1 calc R
P41 P 0.41798(4) 0.01999(8) 0.49525(5) 0.0454(3) Uani 1 1 d .
O41 O 0.40513(11) -0.0734(2) 0.47863(13) 0.0599(9) Uani 1 1 d .
O42 O 0.46761(9) 0.0485(2) 0.48470(13) 0.0591(9) Uani 1 1 d .
H42O H 0.5000 0.0000 0.5000 0.089 Uiso 1 2 d S
O43 O 0.40750(10) 0.0302(2) 0.55707(12) 0.0575(9) Uani 1 1 d .
H43O H 0.4145 0.0821 0.5670 0.086 Uiso 1 1 calc R
C1 C 0.29686(12) 0.3226(3) 0.39298(15) 0.0322(9) Uani 1 1 d .
C11 C 0.29321(13) 0.4023(3) 0.43427(15) 0.0331(10) Uani 1 1 d .
C12 C 0.31382(13) 0.4011(3) 0.48392(15) 0.0331(10) Uani 1 1 d .
H12 H 0.3325 0.3517 0.4938 0.040 Uiso 1 1 calc R
C13 C 0.30739(13) 0.4723(3) 0.51993(16) 0.0354(10) Uani 1 1 d .
H13 H 0.3213 0.4687 0.5538 0.042 Uiso 1 1 calc R
C14 C 0.28117(13) 0.5475(3) 0.50720(15) 0.0331(10) Uani 1 1 d .
C15 C 0.25906(14) 0.5478(3) 0.45677(17) 0.0411(11) Uani 1 1 d .
H15 H 0.2402 0.5971 0.4470 0.049 Uiso 1 1 calc R
C16 C 0.26469(14) 0.4771(3) 0.42176(17) 0.0414(11) Uani 1 1 d .
H16 H 0.2492 0.4786 0.3887 0.050 Uiso 1 1 calc R
C21 C 0.32218(12) 0.3546(3) 0.34158(15) 0.0314(9) Uani 1 1 d .
C22 C 0.33138(13) 0.2908(3) 0.30116(17) 0.0400(11) Uani 1 1 d .
H22 H 0.3230 0.2299 0.3066 0.048 Uiso 1 1 calc R
C23 C 0.35224(13) 0.3147(3) 0.25387(17) 0.0388(10) Uani 1 1 d .
H23 H 0.3573 0.2703 0.2277 0.047 Uiso 1 1 calc R
C24 C 0.36610(13) 0.4048(3) 0.24431(16) 0.0357(10) Uani 1 1 d .
C25 C 0.35861(15) 0.4675(3) 0.28501(17) 0.0430(11) Uani 1 1 d .
H25 H 0.3682 0.5279 0.2804 0.052 Uiso 1 1 calc R
C26 C 0.33714(15) 0.4424(3) 0.33251(17) 0.0431(11) Uani 1 1 d .
H26 H 0.3327 0.4864 0.3590 0.052 Uiso 1 1 calc R
C31 C 0.24518(12) 0.2966(2) 0.38036(16) 0.0300(9) Uani 1 1 d .
C32 C 0.22611(15) 0.2970(3) 0.32933(17) 0.0448(11) Uani 1 1 d .
H32 H 0.2454 0.3060 0.2998 0.054 Uiso 1 1 calc R
C33 C 0.17847(15) 0.2842(3) 0.32156(17) 0.0454(12) Uani 1 1 d .
H33 H 0.1666 0.2840 0.2866 0.054 Uiso 1 1 calc R
C34 C 0.14845(14) 0.2720(3) 0.36332(17) 0.0361(10) Uani 1 1 d .
C35 C 0.16786(14) 0.2714(3) 0.41418(18) 0.0445(12) Uani 1 1 d .
H35 H 0.1484 0.2629 0.4436 0.053 Uiso 1 1 calc R
C36 C 0.21465(14) 0.2828(3) 0.42298(17) 0.0410(11) Uani 1 1 d .
H36 H 0.2264 0.2813 0.4580 0.049 Uiso 1 1 calc R
C41 C 0.32541(12) 0.2427(3) 0.41605(15) 0.0303(9) Uani 1 1 d .
C42 C 0.30670(13) 0.1589(3) 0.43065(16) 0.0385(10) Uani 1 1 d .
H42 H 0.2749 0.1480 0.4253 0.046 Uiso 1 1 calc R
C43 C 0.33442(15) 0.0912(3) 0.45300(18) 0.0466(11) Uani 1 1 d .
H43 H 0.3208 0.0357 0.4626 0.056 Uiso 1 1 calc R
C44 C 0.38236(14) 0.1038(3) 0.46161(16) 0.0377(10) Uani 1 1 d .
C45 C 0.40163(14) 0.1872(3) 0.44577(16) 0.0392(10) Uani 1 1 d .
H45 H 0.4335 0.1978 0.4504 0.047 Uiso 1 1 calc R
C46 C 0.37363(14) 0.2543(3) 0.42320(16) 0.0389(10) Uani 1 1 d .
H46 H 0.3873 0.3091 0.4124 0.047 Uiso 1 1 calc R
N51 N 0.24723(17) -0.0171(3) 0.31766(17) 0.0693(13) Uani 1 1 d .
H51 H 0.2365 -0.0429 0.3461 0.083 Uiso 1 1 calc R
C52 C 0.2847(2) -0.0501(4) 0.2945(3) 0.0794(17) Uani 1 1 d .
H52 H 0.2996 -0.1010 0.3092 0.095 Uiso 1 1 calc R
C53 C 0.30200(19) -0.0112(4) 0.2492(2) 0.0742(16) Uani 1 1 d .
H53 H 0.3283 -0.0369 0.2334 0.089 Uiso 1 1 calc R
C54 C 0.28205(19) 0.0647(3) 0.2260(2) 0.0629(13) Uani 1 1 d .
C55 C 0.2418(2) 0.0970(4) 0.2525(2) 0.0677(15) Uani 1 1 d .
H55 H 0.2260 0.1476 0.2387 0.081 Uiso 1 1 calc R
C56 C 0.22589(19) 0.0561(4) 0.2973(2) 0.0635(14) Uani 1 1 d .
H56 H 0.1996 0.0795 0.3143 0.076 Uiso 1 1 calc R
N52 N 0.2987(2) 0.1047(3) 0.18126(19) 0.0876(16) Uani 1 1 d .
C57 C 0.3401(2) 0.0688(6) 0.1537(3) 0.095(3) Uani 1 1 d .
H57A H 0.3335 0.0086 0.1401 0.143 Uiso 1 1 calc R
H57B H 0.3659 0.0657 0.1786 0.143 Uiso 1 1 calc R
H57C H 0.3481 0.1087 0.1244 0.143 Uiso 1 1 calc R
C58 C 0.2765(3) 0.1857(4) 0.1590(2) 0.127(3) Uani 1 1 d .
H58A H 0.2778 0.2345 0.1849 0.190 Uiso 1 1 calc R
H58B H 0.2444 0.1722 0.1503 0.190 Uiso 1 1 calc R
H58C H 0.2925 0.2041 0.1269 0.190 Uiso 1 1 calc R
N61 N 0.48769(17) 0.2683(3) 0.17526(18) 0.0731(13) Uani 1 1 d .
H61 H 0.4747 0.3212 0.1779 0.088 Uiso 1 1 calc R
C62 C 0.5310(2) 0.2563(4) 0.1935(2) 0.0738(16) Uani 1 1 d .
H62 H 0.5474 0.3064 0.2069 0.089 Uiso 1 1 calc R
C63 C 0.55136(18) 0.1748(4) 0.1929(2) 0.0728(16) Uani 1 1 d .
H63 H 0.5818 0.1687 0.2059 0.087 Uiso 1 1 calc R
C64 C 0.52730(18) 0.0959(4) 0.1726(2) 0.0693(14) Uani 1 1 d .
C65 C 0.48313(18) 0.1144(4) 0.1503(2) 0.0739(16) Uani 1 1 d .
H65 H 0.4666 0.0676 0.1333 0.089 Uiso 1 1 calc R
C66 C 0.46415(19) 0.1991(5) 0.1530(2) 0.0778(17) Uani 1 1 d .
H66 H 0.4342 0.2091 0.1392 0.093 Uiso 1 1 calc R
N62 N 0.54627(18) 0.0143(4) 0.1733(2) 0.0956(17) Uani 1 1 d .
C67 C 0.5927(2) -0.0020(5) 0.1962(4) 0.107(4) Uani 1 1 d .
H67A H 0.5947 0.0257 0.2312 0.160 Uiso 1 1 calc R
H67B H 0.6159 0.0244 0.1733 0.160 Uiso 1 1 calc R
H67C H 0.5979 -0.0668 0.1993 0.160 Uiso 1 1 calc R
C68 C 0.5215(3) -0.0655(4) 0.1528(3) 0.139(3) Uani 1 1 d .
H68A H 0.4944 -0.0460 0.1328 0.208 Uiso 1 1 calc R
H68B H 0.5119 -0.1033 0.1823 0.208 Uiso 1 1 calc R
H68C H 0.5418 -0.0999 0.1297 0.208 Uiso 1 1 calc R
N71 N 0.00569(19) -0.1524(3) 0.0172(2) 0.0794(14) Uani 1 1 d .
H71 H -0.0082 -0.1988 0.0029 0.095 Uiso 1 1 calc R
C72 C -0.0101(2) -0.1174(4) 0.0629(3) 0.0786(17) Uani 1 1 d .
H72 H -0.0360 -0.1438 0.0791 0.094 Uiso 1 1 calc R
C73 C 0.01035(18) -0.0457(4) 0.0860(2) 0.0667(15) Uani 1 1 d .
H73 H -0.0011 -0.0239 0.1185 0.080 Uiso 1 1 calc R
C74 C 0.04887(17) -0.0022(4) 0.0626(2) 0.0568(14) Uani 1 1 d .
C75 C 0.06519(19) -0.0408(4) 0.0144(2) 0.0667(15) Uani 1 1 d .
H75 H 0.0908 -0.0155 -0.0031 0.080 Uiso 1 1 calc R
C76 C 0.0428(2) -0.1160(5) -0.0065(2) 0.0768(17) Uani 1 1 d .
H76 H 0.0539 -0.1422 -0.0381 0.092 Uiso 1 1 calc R
N72 N 0.06866(14) 0.0715(3) 0.08496(18) 0.0629(12) Uani 1 1 d .
C77 C 0.10832(18) 0.1178(4) 0.0610(2) 0.0838(18) Uani 1 1 d .
H77A H 0.1330 0.0744 0.0550 0.126 Uiso 1 1 calc R
H77B H 0.1193 0.1650 0.0849 0.126 Uiso 1 1 calc R
H77C H 0.0989 0.1446 0.0274 0.126 Uiso 1 1 calc R
C78 C 0.0497(2) 0.1140(4) 0.1335(2) 0.095(2) Uani 1 1 d .
H78A H 0.0191 0.1383 0.1258 0.142 Uiso 1 1 calc R
H78B H 0.0700 0.1628 0.1450 0.142 Uiso 1 1 calc R
H78C H 0.0475 0.0689 0.1615 0.142 Uiso 1 1 calc R
O1W O 0.14152(17) 0.7626(4) 0.69678(18) 0.1282(17) Uani 1 1 d .
H1W1 H 0.1320 0.7316 0.6710 0.192 Uiso 1 1 d .
H2W1 H 0.1171 0.7617 0.7148 0.192 Uiso 1 1 d .
O2W O 0.14579(12) 0.3493(3) 0.10704(14) 0.0868(12) Uani 1 1 d .
H1W2 H 0.1712 0.3471 0.0926 0.130 Uiso 1 1 d .
H2W2 H 0.1306 0.3748 0.0828 0.130 Uiso 1 1 d .
O3W O 0.09698(15) 0.7190(3) 0.44809(17) 0.1090(15) Uani 1 1 d .
H1W3 H 0.0983 0.6725 0.4665 0.164 Uiso 1 1 d .
H2W3 H 0.1255 0.7280 0.4445 0.164 Uiso 1 1 d .
O4W O 0.0000 0.2228(4) 0.2500 0.116(2) Uani 1 2 d S
H1W4 H 0.0225 0.2319 0.270 0.175 Uiso 1 1 d .
H2W4 H 0.0000 0.1665 0.2500 0.175 Uiso 1 2 d S
O5W O 0.02176(14) 0.2883(2) 0.04926(17) 0.0951(13) Uani 1 1 d .
H1W5 H 0.0387 0.3325 0.0432 0.143 Uiso 1 1 d .
H2W5 H -0.0039 0.2985 0.0628 0.143 Uiso 1 1 d .
O6W O 0.0000 0.0453(4) 0.2500 0.104(2) Uani 1 2 d S
H1W6 H 0.0154 0.0075 0.2664 0.157 Uiso 1 1 d .

loop_
_atom_site_aniso_label
_atom_site_aniso_U_11
_atom_site_aniso_U_22
_atom_site_aniso_U_33
_atom_site_aniso_U_23
_atom_site_aniso_U_13
_atom_site_aniso_U_12
P11 0.0378(6) 0.0380(6) 0.0320(7) 0.0005(5) 0.0012(5) 0.0041(5)
O11 0.0553(19) 0.0512(19) 0.0274(17) 0.0059(14) -0.0017(14) -0.0025(15)
O12 0.0444(17) 0.0450(18) 0.0479(19) 0.0046(15) 0.0117(14) 0.0111(14)
O13 0.0432(17) 0.0515(19) 0.0462(19) 0.0125(15) -0.0051(14) -0.0051(14)
P21 0.0386(6) 0.0469(7) 0.0434(8) 0.0015(6) 0.0031(5) -0.0020(5)
O21 0.0344(17) 0.067(2) 0.066(2) -0.0006(17) 0.0029(16) -0.0040(15)
O22 0.061(2) 0.048(2) 0.061(2) 0.0132(17) 0.0123(17) -0.0018(16)
O23 0.060(2) 0.055(2) 0.047(2) -0.0043(16) 0.0062(16) 0.0046(16)
P31 0.0308(6) 0.0509(8) 0.0612(9) -0.0088(7) -0.0070(6) 0.0011(5)
O31 0.0376(17) 0.065(2) 0.087(3) -0.0276(19) -0.0014(17) 0.0110(16)
O32 0.0445(19) 0.085(3) 0.067(2) 0.0115(19) -0.0175(17) -0.0051(17)
O33 0.0495(19) 0.055(2) 0.066(2) -0.0109(17) 0.0121(16) -0.0054(15)
P41 0.0407(7) 0.0369(7) 0.0585(9) 0.0078(6) -0.0116(6) 0.0068(5)
O41 0.065(2) 0.0376(19) 0.077(2) 0.0022(16) -0.0209(18) -0.0006(15)
O42 0.0293(16) 0.058(2) 0.090(3) 0.0164(18) -0.0047(16) 0.0100(14)
O43 0.070(2) 0.050(2) 0.053(2) 0.0081(16) -0.0108(17) 0.0049(16)
C1 0.027(2) 0.039(2) 0.031(2) 0.0019(19) -0.0081(18) 0.0032(17)
C11 0.038(2) 0.034(2) 0.027(2) 0.0007(19) -0.0017(19) 0.0042(18)
C12 0.031(2) 0.035(2) 0.033(3) 0.000(2) -0.0019(19) 0.0084(18)
C13 0.034(2) 0.044(3) 0.028(2) 0.003(2) -0.0054(19) 0.0082(19)
C14 0.034(2) 0.035(2) 0.030(2) -0.0015(19) -0.0010(19) 0.0009(18)
C15 0.044(3) 0.035(3) 0.044(3) 0.003(2) -0.008(2) 0.0110(19)
C16 0.044(3) 0.048(3) 0.033(3) -0.002(2) -0.012(2) 0.014(2)
C21 0.023(2) 0.039(2) 0.032(2) 0.003(2) -0.0041(18) 0.0063(17)
C22 0.035(2) 0.032(2) 0.053(3) -0.003(2) 0.001(2) 0.0035(19)
C23 0.041(2) 0.037(2) 0.039(3) -0.005(2) 0.008(2) -0.003(2)
C24 0.032(2) 0.037(2) 0.039(3) 0.005(2) -0.0015(19) 0.0027(18)
C25 0.053(3) 0.034(2) 0.042(3) -0.002(2) -0.006(2) -0.012(2)
C26 0.054(3) 0.039(3) 0.037(3) -0.003(2) 0.000(2) -0.003(2)
C31 0.0224(19) 0.030(2) 0.037(3) -0.0003(18) -0.0010(19) 0.0036(16)
C32 0.044(3) 0.062(3) 0.028(3) -0.004(2) -0.001(2) 0.000(2)
C33 0.043(3) 0.062(3) 0.031(3) -0.002(2) -0.016(2) 0.003(2)
C34 0.036(2) 0.033(2) 0.039(3) -0.001(2) -0.005(2) 0.0071(18)
C35 0.026(2) 0.058(3) 0.049(3) 0.017(2) 0.009(2) 0.006(2)
C36 0.029(2) 0.059(3) 0.035(3) 0.009(2) -0.001(2) 0.003(2)
C41 0.025(2) 0.028(2) 0.038(2) -0.0030(19) -0.0017(18) 0.0052(17)
C42 0.024(2) 0.036(2) 0.055(3) 0.001(2) -0.005(2) 0.0030(18)
C43 0.043(3) 0.037(3) 0.060(3) 0.004(2) -0.006(2) -0.007(2)
C44 0.036(2) 0.037(2) 0.040(3) -0.001(2) -0.005(2) 0.0023(19)
C45 0.029(2) 0.038(3) 0.050(3) 0.001(2) -0.007(2) 0.0042(18)
C46 0.033(2) 0.035(2) 0.049(3) 0.000(2) -0.002(2) -0.0033(19)
N51 0.078(3) 0.077(3) 0.053(3) 0.008(3) 0.002(3) -0.020(3)
C52 0.078(4) 0.080(4) 0.080(5) 0.021(4) -0.005(4) 0.008(4)
C53 0.058(4) 0.082(4) 0.082(4) 0.008(4) 0.001(3) 0.005(3)
C54 0.078(3) 0.061(3) 0.050(3) -0.004(3) -0.007(3) -0.024(3)
C55 0.086(4) 0.050(3) 0.067(4) -0.002(3) -0.011(3) -0.003(3)
C56 0.059(3) 0.073(4) 0.059(4) -0.008(3) 0.007(3) -0.009(3)
N52 0.124(5) 0.087(4) 0.052(3) 0.009(3) -0.006(3) -0.052(3)
C57 0.095(6) 0.114(9) 0.078(5) -0.016(5) 0.041(4) -0.061(6)
C58 0.228(9) 0.080(5) 0.072(5) 0.033(4) -0.036(5) -0.048(5)
N61 0.072(3) 0.067(3) 0.081(3) 0.005(3) -0.002(3) 0.003(3)
C62 0.062(4) 0.072(4) 0.087(4) -0.010(3) -0.012(3) 0.003(3)
C63 0.056(3) 0.070(4) 0.092(4) -0.021(3) -0.010(3) 0.011(3)
C64 0.065(3) 0.065(4) 0.078(4) -0.017(3) -0.005(3) 0.004(3)
C65 0.050(3) 0.091(5) 0.080(4) -0.020(3) -0.017(3) -0.010(3)
C66 0.050(3) 0.089(5) 0.094(5) 0.007(4) -0.009(3) 0.009(3)
N62 0.078(4) 0.071(4) 0.138(5) -0.035(3) -0.027(3) 0.015(3)
C67 0.089(6) 0.099(6) 0.130(12) -0.068(7) -0.085(7) 0.052(5)
C68 0.144(7) 0.073(5) 0.199(8) -0.044(5) -0.009(6) -0.032(5)
N71 0.086(4) 0.054(3) 0.097(4) 0.015(3) -0.026(3) 0.006(3)
C72 0.090(5) 0.075(4) 0.071(5) 0.012(4) -0.006(4) -0.010(4)
C73 0.062(4) 0.088(4) 0.050(3) 0.015(3) 0.005(3) -0.007(3)
C74 0.050(3) 0.068(4) 0.053(4) 0.019(3) 0.001(3) 0.015(3)
C75 0.067(4) 0.080(4) 0.054(4) 0.006(3) 0.010(3) 0.020(3)
C76 0.080(4) 0.089(5) 0.061(4) 0.001(4) -0.011(4) 0.038(4)
N72 0.041(2) 0.071(3) 0.077(3) 0.002(3) 0.004(2) -0.001(2)
C77 0.060(4) 0.081(4) 0.110(5) 0.012(4) 0.001(4) 0.002(3)
C78 0.082(4) 0.122(5) 0.079(4) -0.029(4) 0.003(4) 0.006(4)
O1W 0.129(4) 0.163(5) 0.092(3) -0.012(3) -0.035(3) 0.011(3)
O2W 0.072(3) 0.121(3) 0.067(3) 0.015(2) 0.014(2) 0.019(2)
O3W 0.104(3) 0.110(3) 0.112(3) 0.051(3) -0.033(3) -0.040(3)
O4W 0.111(6) 0.094(4) 0.143(6) 0.000 -0.079(4) 0.000
O5W 0.096(3) 0.062(2) 0.128(3) -0.009(2) 0.017(3) -0.004(2)
O6W 0.124(5) 0.068(4) 0.120(5) 0.000 -0.062(4) 0.000

loop_
_atom_type_symbol
_atom_type_description
_atom_type_scat_dispersion_real
_atom_type_scat_dispersion_imag
_atom_type_scat_source
C C 0.0033 0.0016 'International Tables Vol C Tables 4.2.6.8 and 6.1.1.4'
H H 0.0000 0.0000 'International Tables Vol C Tables 4.2.6.8 and 6.1.1.4'
N N 0.0061 0.0033 'International Tables Vol C Tables 4.2.6.8 and 6.1.1.4'
O O 0.0106 0.0060 'International Tables Vol C Tables 4.2.6.8 and 6.1.1.4'
P P 0.1023 0.0942 'International Tables Vol C Tables 4.2.6.8 and 6.1.1.4'

loop_
_geom_angle_atom_site_label_1
_geom_angle_atom_site_label_2
_geom_angle_atom_site_label_3
_geom_angle
O11 P11 O12 116.12(17)
O11 P11 O13 107.92(16)
O12 P11 O13 109.24(16)
O11 P11 C14 107.76(17)
O12 P11 C14 109.47(18)
O13 P11 C14 105.84(17)
P11 O13 H13O 109.5
O22 P21 O21 116.37(18)
O22 P21 O23 112.46(18)
O21 P21 O23 105.50(17)
O22 P21 C24 108.54(18)
O21 P21 C24 107.70(18)
O23 P21 C24 105.67(18)
P21 O23 H23O 109.5
O31 P31 O32 116.4(2)
O31 P31 O33 106.59(19)
O32 P31 O33 111.36(18)
O31 P31 C34 108.51(19)
O32 P31 C34 107.1(2)
O33 P31 C34 106.45(18)
P31 O33 H33O 109.5
O41 P41 O42 116.18(19)
O41 P41 O43 108.25(19)
O42 P41 O43 109.32(18)
O41 P41 C44 111.20(19)
O42 P41 C44 105.24(18)
O43 P41 C44 106.20(18)
P41 O42 H42O 120.00
P41 O43 H43O 109.5
C41 C1 C21 106.7(3)
C41 C1 C31 113.1(3)
C21 C1 C31 110.9(3)
C41 C1 C11 111.1(3)
C21 C1 C11 110.8(3)
C31 C1 C11 104.3(3)
C12 C11 C16 117.3(4)
C12 C11 C1 123.9(3)
C16 C11 C1 118.7(3)
C11 C12 C13 121.2(4)
C11 C12 H12 119.4
C13 C12 H12 119.4
C14 C13 C12 121.9(4)
C14 C13 H13 119.0
C12 C13 H13 119.0
C13 C14 C15 116.9(4)
C13 C14 P11 123.5(3)
C15 C14 P11 119.5(3)
C16 C15 C14 121.1(4)
C16 C15 H15 119.4
C14 C15 H15 119.4
C15 C16 C11 121.5(4)
C15 C16 H16 119.3
C11 C16 H16 119.3
C26 C21 C22 116.3(4)
C26 C21 C1 124.6(4)
C22 C21 C1 119.1(4)
C23 C22 C21 122.3(4)
C23 C22 H22 118.8
C21 C22 H22 118.8
C22 C23 C24 120.9(4)
C22 C23 H23 119.6
C24 C23 H23 119.6
C25 C24 C23 117.0(4)
C25 C24 P21 120.7(3)
C23 C24 P21 122.2(3)
C24 C25 C26 121.4(4)
C24 C25 H25 119.3
C26 C25 H25 119.3
C21 C26 C25 122.0(4)
C21 C26 H26 119.0
C25 C26 H26 119.0
C32 C31 C36 117.1(4)
C32 C31 C1 123.6(4)
C36 C31 C1 118.8(3)
C31 C32 C33 120.6(4)
C31 C32 H32 119.7
C33 C32 H32 119.7
C34 C33 C32 122.3(4)
C34 C33 H33 118.8
C32 C33 H33 118.8
C33 C34 C35 116.7(4)
C33 C34 P31 123.2(3)
C35 C34 P31 120.1(3)
C36 C35 C34 122.3(4)
C36 C35 H35 118.9
C34 C35 H35 118.9
C35 C36 C31 121.0(4)
C35 C36 H36 119.5
C31 C36 H36 119.5
C42 C41 C46 117.1(3)
C42 C41 C1 124.4(3)
C46 C41 C1 118.5(3)
C43 C42 C41 121.1(4)
C43 C42 H42 119.5
C41 C42 H42 119.5
C42 C43 C44 121.8(4)
C42 C43 H43 119.1
C44 C43 H43 119.1
C45 C44 C43 117.4(4)
C45 C44 P41 120.2(3)
C43 C44 P41 122.3(3)
C46 C45 C44 120.3(4)
C46 C45 H45 119.8
C44 C45 H45 119.8
C45 C46 C41 122.2(4)
C45 C46 H46 118.9
C41 C46 H46 118.9
C52 N51 C56 120.1(5)
C52 N51 H51 119.9
C56 N51 H51 119.9
N51 C52 C53 121.0(6)
N51 C52 H52 119.5
C53 C52 H52 119.5
C52 C53 C54 122.3(6)
C52 C53 H53 118.9
C54 C53 H53 118.9
N52 C54 C53 123.3(6)
N52 C54 C55 122.5(6)
C53 C54 C55 114.3(5)
C56 C55 C54 121.4(5)
C56 C55 H55 119.3
C54 C55 H55 119.3
N51 C56 C55 120.9(5)
N51 C56 H56 119.5
C55 C56 H56 119.5
C54 N52 C58 120.7(6)
C54 N52 C57 121.6(6)
C58 N52 C57 117.7(6)
N52 C57 H57A 109.5
N52 C57 H57B 109.5
H57A C57 H57B 109.5
N52 C57 H57C 109.5
H57A C57 H57C 109.5
H57B C57 H57C 109.5
N52 C58 H58A 109.5
N52 C58 H58B 109.5
H58A C58 H58B 109.5
N52 C58 H58C 109.5
H58A C58 H58C 109.5
H58B C58 H58C 109.5
C62 N61 C66 120.6(5)
C62 N61 H61 119.7
C66 N61 H61 119.7
C63 C62 N61 121.6(5)
C63 C62 H62 119.2
N61 C62 H62 119.2
C62 C63 C64 121.1(5)
C62 C63 H63 119.5
C64 C63 H63 119.5
N62 C64 C65 123.6(5)
N62 C64 C63 122.0(5)
C65 C64 C63 114.4(5)
C66 C65 C64 121.2(5)
C66 C65 H65 119.4
C64 C65 H65 119.4
N61 C66 C65 120.8(5)
N61 C66 H66 119.6
C65 C66 H66 119.6
C64 N62 C68 121.5(5)
C64 N62 C67 122.0(5)
C68 N62 C67 116.5(5)
N62 C67 H67A 109.5
N62 C67 H67B 109.5
H67A C67 H67B 109.5
N62 C67 H67C 109.5
H67A C67 H67C 109.5
H67B C67 H67C 109.5
N62 C68 H68A 109.5
N62 C68 H68B 109.5
H68A C68 H68B 109.5
N62 C68 H68C 109.5
H68A C68 H68C 109.5
H68B C68 H68C 109.5
C72 N71 C76 120.3(6)
C72 N71 H71 119.9
C76 N71 H71 119.9
C73 C72 N71 121.5(6)
C73 C72 H72 119.2
N71 C72 H72 119.2
C72 C73 C74 121.4(6)
C72 C73 H73 119.3
C74 C73 H73 119.3
N72 C74 C73 121.6(5)
N72 C74 C75 122.4(5)
C73 C74 C75 116.0(6)
C76 C75 C74 119.2(6)
C76 C75 H75 120.4
C74 C75 H75 120.4
N71 C76 C75 121.5(6)
N71 C76 H76 119.3
C75 C76 H76 119.3
C74 N72 C77 122.2(5)
C74 N72 C78 121.8(4)
C77 N72 C78 115.9(5)
N72 C77 H77A 109.5
N72 C77 H77B 109.5
H77A C77 H77B 109.5
N72 C77 H77C 109.5
H77A C77 H77C 109.5
H77B C77 H77C 109.5
N72 C78 H78A 109.5
N72 C78 H78B 109.5
H78A C78 H78B 109.5
N72 C78 H78C 109.5
H78A C78 H78C 109.5
H78B C78 H78C 109.5
H1W1 O1W H2W1 97.8
H1W2 O2W H2W2 99.4
H1W3 O3W H2W3 98.6
H1W4 O4W H2W4 99.0
H1W5 O5W H2W5 117.5

loop_
_geom_bond_atom_site_label_1
_geom_bond_atom_site_label_2
_geom_bond_distance
P11 O11 1.495(3)
P11 O12 1.498(3)
P11 O13 1.552(3)
P11 C14 1.789(4)
O13 H13O 0.8200
P21 O22 1.488(3)
P21 O21 1.490(3)
P21 O23 1.561(3)
P21 C24 1.796(4)
O23 H23O 0.8200
P31 O31 1.495(3)
P31 O32 1.515(3)
P31 O33 1.539(3)
P31 C34 1.790(4)
O33 H33O 0.8200
P41 O41 1.470(3)
P41 O42 1.502(3)
P41 O43 1.575(3)
P41 C44 1.793(4)
O42 H42O 1.2200
O43 H43O 0.8200
C1 C41 1.532(5)
C1 C21 1.545(5)
C1 C31 1.553(5)
C1 C11 1.555(5)
C11 C12 1.363(5)
C11 C16 1.395(5)
C12 C13 1.383(5)
C12 H12 0.9300
C13 C14 1.364(5)
C13 H13 0.9300
C14 C15 1.399(5)
C15 C16 1.359(5)
C15 H15 0.9300
C16 H16 0.9300
C21 C26 1.369(5)
C21 C22 1.395(5)
C22 C23 1.367(5)
C22 H22 0.9300
C23 C24 1.393(5)
C23 H23 0.9300
C24 C25 1.382(5)
C25 C26 1.384(5)
C25 H25 0.9300
C26 H26 0.9300
C31 C32 1.377(5)
C31 C36 1.392(5)
C32 C33 1.386(5)
C32 H32 0.9300
C33 C34 1.363(5)
C33 H33 0.9300
C34 C35 1.376(6)
C35 C36 1.363(5)
C35 H35 0.9300
C36 H36 0.9300
C41 C42 1.384(5)
C41 C46 1.398(5)
C42 C43 1.379(5)
C42 H42 0.9300
C43 C44 1.396(5)
C43 H43 0.9300
C44 C45 1.394(5)
C45 C46 1.380(5)
C45 H45 0.9300
C46 H46 0.9300
N51 C52 1.311(7)
N51 C56 1.328(6)
N51 H51 0.8600
C52 C53 1.357(7)
C52 H52 0.9300
C53 C54 1.370(7)
C53 H53 0.9300
C54 N52 1.346(6)
C54 C55 1.410(7)
C55 C56 1.346(7)
C55 H55 0.9300
C56 H56 0.9300
N52 C58 1.450(8)
N52 C57 1.467(8)
C57 H57A 0.9600
C57 H57B 0.9600
C57 H57C 0.9600
C58 H58A 0.9600
C58 H58B 0.9600
C58 H58C 0.9600
N61 C62 1.325(6)
N61 C66 1.331(7)
N61 H61 0.8600
C62 C63 1.324(7)
C62 H62 0.9300
C63 C64 1.431(7)
C63 H63 0.9300
C64 N62 1.307(6)
C64 C65 1.400(7)
C65 C66 1.350(7)
C65 H65 0.9300
C66 H66 0.9300
N62 C68 1.453(7)
N62 C67 1.458(7)
C67 H67A 0.9600
C67 H67B 0.9600
C67 H67C 0.9600
C68 H68A 0.9600
C68 H68B 0.9600
C68 H68C 0.9600
N71 C72 1.326(7)
N71 C76 1.329(7)
N71 H71 0.8600
C72 C73 1.326(7)
C72 H72 0.9300
C73 C74 1.401(6)
C73 H73 0.9300
C74 N72 1.335(6)
C74 C75 1.406(7)
C75 C76 1.370(8)
C75 H75 0.9300
C76 H76 0.9300
N72 C77 1.450(6)
N72 C78 1.464(6)
C77 H77A 0.9600
C77 H77B 0.9600
C77 H77C 0.9600
C78 H78A 0.9600
C78 H78B 0.9600
C78 H78C 0.9600
O1W H1W1 0.8273
O1W H2W1 0.8334
O2W H1W2 0.8133
O2W H2W2 0.8279
O3W H1W3 0.8196
O3W H2W3 0.8315
O4W H1W4 0.8200
O4W H2W4 0.8200
O5W H1W5 0.8205
O5W H2W5 0.8216
O6W H1W6 0.8130

loop_
_geom_hbond_atom_site_label_D
_geom_hbond_atom_site_label_H
_geom_hbond_atom_site_label_A
_geom_hbond_distance_DH
_geom_hbond_distance_HA
_geom_hbond_distance_DA
_geom_hbond_angle_DHA
_geom_hbond_site_symmetry_A
O13 H13O O12 0.82 1.84 2.585(4) 150.6 7_566
O23 H23O O11 0.82 1.85 2.627(4) 157.0 6_565
O33 H33O O22 0.82 1.75 2.507(4) 152.4 4_545
O42 H42O O42 1.22 1.22 2.446(4) 180.0 5_656
O43 H43O O31 0.82 1.81 2.611(4) 163.8 7_556
N51 H51 O11 0.86 1.84 2.682(5) 165.9 7_556
N61 H61 O21 0.86 1.77 2.624(5) 173.0 .
N71 H71 O5W 0.86 1.88 2.693(7) 157.6 5
O1W H1W1 O2W 0.83 2.02 2.767(6) 149.7 6_566
O1W H2W1 O32 0.83 2.44 3.187(6) 150.0 6_566
O2W H1W2 O12 0.81 1.97 2.765(4) 167.1 6_565
O2W H2W2 O41 0.83 1.98 2.805(5) 175.4 4
O3W H1W3 O41 0.82 1.99 2.799(5) 169.2 7_556
O3W H2W3 O13 0.83 2.14 2.899(5) 151.8 7_566
O4W H2W4 O6W 0.82 1.77 2.589(8) 180.000(1) .
O5W H1W5 O41 0.82 2.18 2.989(5) 167.1 4
O5W H2W5 O31 0.82 2.02 2.833(5) 173.1 2
O6W H1W6 O21 0.81 1.94 2.748(4) 175.2 4_545
